data_1541291
loop_
_publ_author_name
'Nardin, G.'
'Kaucic, V.'
'Randaccio, L.'
'Rajic, N.'

_publ_section_title
;
 The structure of CoSAPO-34, containing i-propylamine as a template
;
_journal_name_full Zeolites
_journal_page_first 192
_journal_page_last 194
_journal_volume 11
_journal_year 1991
_chemical_formula_sum 'C0.54 H2.02 Al0.84 Co0.16 N0.18 O4.2 P0.84 Si0.16'
_chemical_name_systematic
;
Co.16 (Si.16 Al.84 P.84 O4) (H2 O).2 (C3 H7 (N H2)).18
;
_space_group_IT_number 148
_symmetry_space_group_name_Hall '-R 3'
_symmetry_space_group_name_H-M 'R -3 :H'
_cell_angle_alpha 90
_cell_angle_beta 90
_cell_angle_gamma 120
_cell_formula_units_Z 18
_cell_length_a 13.797
_cell_length_b 13.797
_cell_length_c 14.849
_cell_volume 2447.920
_citation_journal_id_ASTM ZEOLD3
_cod_data_source_file Nardin_ZEOLD3_1991_1413.cif
_cod_data_source_block C0.54H2.02Al0.84Co0.16N0.18O4.2P0.84Si0.16
_cod_original_cell_volume 2447.92
_cod_database_code 1541291

loop_
_symmetry_equiv_pos_as_xyz
x,y,z
-y,x-y,z
-x+y,-x,z
-x,-y,-z
y,-x+y,-z
x-y,x,-z
x+2/3,y+1/3,z+1/3
-y+2/3,x-y+1/3,z+1/3
-x+y+2/3,-x+1/3,z+1/3
-x+2/3,-y+1/3,-z+1/3
y+2/3,-x+y+1/3,-z+1/3
x-y+2/3,x+1/3,-z+1/3
x+1/3,y+2/3,z+2/3
-y+1/3,x-y+2/3,z+2/3
-x+y+1/3,-x+2/3,z+2/3
-x+1/3,-y+2/3,-z+2/3
y+1/3,-x+y+2/3,-z+2/3
x-y+1/3,x+2/3,-z+2/3

loop_
_atom_site_label
_atom_site_type_symbol
_atom_site_fract_x
_atom_site_fract_y
_atom_site_fract_z
_atom_site_occupancy
_atom_site_U_iso_or_equiv
O3 O-2 0.1975 0.0891 0.1249 1 0.0
N1 N-3 0.053 0.505 0.012 0.18 0.0
C1 C-2 0.171 0.571 0.041 0.18 0.0
Co1 Co+2 0.2304 0.2266 0.1021 0.16 0.0
P1 P+5 0.0046 0.2288 0.1092 0.84 0.0
C3 C-2 0.232 0.684 -0.01 0.18 0.0
O1 O-2 0.0043 0.2607 0.0111 1 0.0
O2 O-2 0.1156 0.2378 0.1343 1 0.0
Si1 Si+4 0.0046 0.2288 0.1092 0.16 0.0
C2 C-2 0.231 0.503 0.023 0.18 0.0
O5 O-2 0 0 0.27 0.6 0.0
Al1 Al+3 0.2304 0.2266 0.1021 0.84 0.0
O4 O-2 0.3212 0.0124 0.1689 1 0.0
